data_2222069
loop_
_publ_author_name
'Davydenko, Yuliya M.'
'Fritsky, Igor O.'
'Pavlenko, Vadim O.'
'Meyer, Franc'
'Dechert, Sebastian'

_publ_section_title Bis(acetato-\k^2^<i>O</i>,<i>O</i>')bis(3,5-dimethyl-1<i>H</i>-pyrazole-\k<i>N</i>^2^)copper(II)
_journal_coeditor_code HY2196
_journal_issue 6
_journal_name_full 'Acta Crystallographica Section E'
_journal_page_first m691
_journal_page_last m692
_journal_paper_doi 10.1107/S1600536809019400
_journal_volume 65
_journal_year 2009
_chemical_formula_iupac '[Cu (C2 H3 O2)2 (C5 H8 N2)2]'
_chemical_formula_moiety 'C14 H22 Cu N4 O4'
_chemical_formula_sum 'C14 H22 Cu N4 O4'
_chemical_formula_weight 373.90
_chemical_name_systematic
;
Bis(acetato-\k^2^O,O')bis(3,5-dimethyl-1<i>H</i>-pyrazole-
\k<i>N</i>^2^)copper(II)
;
_space_group_IT_number 2
_symmetry_cell_setting triclinic
_symmetry_space_group_name_Hall '-P 1'
_symmetry_space_group_name_H-M 'P -1'
_atom_sites_solution_hydrogens geom
_atom_sites_solution_primary direct
_atom_sites_solution_secondary difmap
_audit_creation_method SHELXL97
_cell_angle_alpha 110.755(9)
_cell_angle_beta 100.901(10)
_cell_angle_gamma 99.383(9)
_cell_formula_units_Z 2
_cell_length_a 9.2861(11)
_cell_length_b 10.1684(12)
_cell_length_c 10.3139(13)
_cell_measurement_reflns_used 7882
_cell_measurement_temperature 133(2)
_cell_measurement_theta_max 27.08
_cell_measurement_theta_min 2.19
_cell_volume 865.7(2)
_computing_cell_refinement 'X-AREA (Stoe & Cie, 2002)'
_computing_data_collection 'X-AREA (Stoe & Cie, 2002)'
_computing_data_reduction 'X-RED (Stoe & Cie, 2002)'
_computing_molecular_graphics 'DIAMOND (Brandenburg, 1999)'
_computing_publication_material 'SHELXL97 (Sheldrick, 2008)'
_computing_structure_refinement 'SHELXL97 (Sheldrick, 2008)'
_computing_structure_solution 'SHELXS97 (Sheldrick, 2008)'
_diffrn_ambient_temperature 133(2)
_diffrn_measured_fraction_theta_full 0.993
_diffrn_measured_fraction_theta_max 0.978
_diffrn_measurement_device_type 'Stoe IPDSII'
_diffrn_measurement_method \w
_diffrn_radiation_monochromator graphite
_diffrn_radiation_source 'fine-focus sealed tube'
_diffrn_radiation_type MoK\a
_diffrn_radiation_wavelength 0.71073
_diffrn_reflns_av_R_equivalents 0.0288
_diffrn_reflns_av_sigmaI/netI 0.0387
_diffrn_reflns_limit_h_max 11
_diffrn_reflns_limit_h_min -11
_diffrn_reflns_limit_k_max 12
_diffrn_reflns_limit_k_min -12
_diffrn_reflns_limit_l_max 13
_diffrn_reflns_limit_l_min -13
_diffrn_reflns_number 7882
_diffrn_reflns_theta_full 25.00
_diffrn_reflns_theta_max 27.08
_diffrn_reflns_theta_min 2.19
_exptl_absorpt_coefficient_mu 1.285
_exptl_absorpt_correction_T_max 0.9354
_exptl_absorpt_correction_T_min 0.7897
_exptl_absorpt_correction_type numerical
_exptl_absorpt_process_details '(X-RED; Stoe & Cie, 2002)'
_exptl_crystal_colour blue
_exptl_crystal_density_diffrn 1.434
_exptl_crystal_density_method 'not measured'
_exptl_crystal_description needle
_exptl_crystal_F_000 390
_exptl_crystal_size_max 0.50
_exptl_crystal_size_mid 0.08
_exptl_crystal_size_min 0.07
_refine_diff_density_max 0.290
_refine_diff_density_min -0.657
_refine_ls_extinction_method none
_refine_ls_goodness_of_fit_ref 1.016
_refine_ls_hydrogen_treatment mixed
_refine_ls_matrix_type full
_refine_ls_number_parameters 222
_refine_ls_number_reflns 3713
_refine_ls_number_restraints 0
_refine_ls_restrained_S_all 1.016
_refine_ls_R_factor_all 0.0428
_refine_ls_R_factor_gt 0.0315
_refine_ls_shift/su_max 0.000
_refine_ls_shift/su_mean 0.000
_refine_ls_structure_factor_coef Fsqd
_refine_ls_weighting_details 'calc w = 1/[\s^2^(Fo^2^)+(0.0405P)^2^] where P=(Fo^2^+2Fc^2^)/3'
_refine_ls_weighting_scheme calc
_refine_ls_wR_factor_gt 0.0686
_refine_ls_wR_factor_ref 0.0714
_reflns_number_gt 3129
_reflns_number_total 3713
_reflns_threshold_expression I>2\s(I)
_cod_data_source_file hy2196.cif
_cod_data_source_block I
_cod_database_code 2222069
_cod_database_fobs_code 2222069

loop_
_symmetry_equiv_pos_as_xyz
'x, y, z'
'-x, -y, -z'

loop_
_atom_site_type_symbol
_atom_site_label
_atom_site_fract_x
_atom_site_fract_y
_atom_site_fract_z
_atom_site_U_iso_or_equiv
_atom_site_adp_type
_atom_site_calc_flag
_atom_site_refinement_flags
_atom_site_occupancy
_atom_site_disorder_assembly
_atom_site_disorder_group
Cu Cu1 0.59542(3) 0.26364(3) 0.28774(3) 0.01892(8) Uani d . 1 . .
N N1 0.46111(18) 0.31000(19) 0.1448(2) 0.0219(4) Uani d . 1 . .
N N2 0.35711(19) 0.2059(2) 0.0274(2) 0.0236(4) Uani d . 1 . .
N N3 0.41420(18) 0.17191(19) 0.3311(2) 0.0206(4) Uani d . 1 . .
N N4 0.30556(18) 0.2416(2) 0.3681(2) 0.0208(4) Uani d . 1 . .
O O1 0.73397(15) 0.25272(16) 0.45427(17) 0.0241(3) Uani d . 1 . .
O O2 0.69120(17) 0.47040(17) 0.52556(18) 0.0290(3) Uani d . 1 . .
O O3 0.77354(16) 0.32001(17) 0.21787(18) 0.0274(3) Uani d . 1 . .
O O4 0.67255(17) 0.08587(17) 0.09809(18) 0.0313(4) Uani d . 1 . .
C C1 0.4435(2) 0.4379(2) 0.1444(2) 0.0236(4) Uani d . 1 . .
C C2 0.3264(2) 0.4129(3) 0.0235(3) 0.0281(5) Uani d . 1 . .
H H2A 0.2906 0.4827 -0.0025 0.080 Uiso calc R 1 . .
C C3 0.2751(2) 0.2644(3) -0.0486(2) 0.0264(5) Uani d . 1 . .
C C4 0.5404(3) 0.5761(2) 0.2603(3) 0.0295(5) Uani d . 1 . .
H H4A 0.4975 0.6013 0.3409 0.080 Uiso calc R 1 . .
H H4B 0.5460 0.6519 0.2251 0.080 Uiso calc R 1 . .
H H4C 0.6402 0.5645 0.2900 0.080 Uiso calc R 1 . .
C C5 0.1575(3) 0.1717(3) -0.1863(3) 0.0361(6) Uani d . 1 . .
H H5A 0.2058 0.1261 -0.2587 0.080 Uiso calc R 1 . .
H H5B 0.1002 0.2310 -0.2170 0.080 Uiso calc R 1 . .
H H5C 0.0909 0.0986 -0.1719 0.080 Uiso calc R 1 . .
C C6 0.3738(2) 0.0426(2) 0.3370(2) 0.0223(4) Uani d . 1 . .
C C7 0.2394(2) 0.0308(2) 0.3797(3) 0.0260(5) Uani d . 1 . .
H H7 0.1875 -0.0481 0.3924 0.080 Uiso calc R 1 . .
C C8 0.1996(2) 0.1597(2) 0.3991(2) 0.0226(4) Uani d . 1 . .
C C9 0.4646(3) -0.0668(3) 0.2981(3) 0.0331(5) Uani d . 1 . .
H H9A 0.4376 -0.1180 0.1954 0.080 Uiso calc R 1 . .
H H9B 0.4442 -0.1345 0.3417 0.080 Uiso calc R 1 . .
H H9C 0.5705 -0.0183 0.3320 0.080 Uiso calc R 1 . .
C C10 0.0700(2) 0.2149(3) 0.4456(3) 0.0317(5) Uani d . 1 . .
H H10A 0.1082 0.3080 0.5246 0.080 Uiso calc R 1 . .
H H10B 0.0138 0.1479 0.4753 0.080 Uiso calc R 1 . .
H H10C 0.0049 0.2240 0.3668 0.080 Uiso calc R 1 . .
C C11 0.7570(2) 0.3795(2) 0.5494(2) 0.0232(4) Uani d . 1 . .
C C12 0.8678(3) 0.4198(3) 0.6921(3) 0.0344(5) Uani d . 1 . .
H H12A 0.9637 0.4742 0.6944 0.080 Uiso calc R 1 . .
H H12B 0.8803 0.3331 0.7054 0.080 Uiso calc R 1 . .
H H12C 0.8303 0.4777 0.7678 0.080 Uiso calc R 1 . .
C C13 0.7706(2) 0.1986(3) 0.1243(2) 0.0268(5) Uani d . 1 . .
C C14 0.8912(3) 0.1923(3) 0.0435(3) 0.0450(7) Uani d . 1 . .
H H14A 0.9847 0.1944 0.1038 0.080 Uiso calc R 1 . .
H H14B 0.9053 0.2743 0.0174 0.080 Uiso calc R 1 . .
H H14C 0.8601 0.1042 -0.0418 0.080 Uiso calc R 1 . .
H H4 0.319(3) 0.334(3) 0.384(3) 0.023(6) Uiso d . 1 . .
H H2 0.351(3) 0.118(3) 0.003(3) 0.027(7) Uiso d . 1 . .

loop_
_atom_site_aniso_label
_atom_site_aniso_U_11
_atom_site_aniso_U_22
_atom_site_aniso_U_33
_atom_site_aniso_U_12
_atom_site_aniso_U_13
_atom_site_aniso_U_23
Cu1 0.01590(12) 0.01845(13) 0.02150(14) 0.00555(9) 0.00670(9) 0.00546(10)
N1 0.0212(8) 0.0212(9) 0.0221(10) 0.0048(7) 0.0071(7) 0.0068(8)
N2 0.0227(8) 0.0215(10) 0.0224(10) 0.0043(7) 0.0060(7) 0.0047(8)
N3 0.0179(7) 0.0201(9) 0.0239(10) 0.0087(7) 0.0071(7) 0.0064(8)
N4 0.0182(8) 0.0218(9) 0.0241(10) 0.0090(7) 0.0086(7) 0.0078(8)
O1 0.0202(7) 0.0217(8) 0.0275(9) 0.0083(6) 0.0053(6) 0.0057(7)
O2 0.0331(8) 0.0240(8) 0.0318(9) 0.0132(7) 0.0121(7) 0.0088(7)
O3 0.0225(7) 0.0264(8) 0.0282(9) 0.0029(6) 0.0101(6) 0.0046(7)
O4 0.0274(8) 0.0259(8) 0.0331(10) 0.0053(7) 0.0110(7) 0.0024(7)
C1 0.0259(10) 0.0257(11) 0.0233(12) 0.0093(8) 0.0126(9) 0.0102(10)
C2 0.0303(11) 0.0317(12) 0.0293(13) 0.0140(9) 0.0125(10) 0.0151(11)
C3 0.0215(9) 0.0365(13) 0.0242(12) 0.0094(9) 0.0096(9) 0.0126(10)
C4 0.0364(11) 0.0227(11) 0.0294(13) 0.0073(9) 0.0106(10) 0.0097(10)
C5 0.0264(11) 0.0475(15) 0.0279(13) 0.0065(10) 0.0030(10) 0.0109(12)
C6 0.0225(9) 0.0204(10) 0.0233(11) 0.0077(8) 0.0063(8) 0.0069(9)
C7 0.0208(9) 0.0273(11) 0.0302(12) 0.0035(8) 0.0076(9) 0.0123(10)
C8 0.0175(9) 0.0267(11) 0.0214(11) 0.0057(8) 0.0054(8) 0.0069(9)
C9 0.0336(11) 0.0251(12) 0.0473(16) 0.0153(10) 0.0167(11) 0.0155(11)
C10 0.0225(10) 0.0410(14) 0.0336(13) 0.0129(10) 0.0137(10) 0.0118(12)
C11 0.0185(9) 0.0244(11) 0.0256(12) 0.0059(8) 0.0086(8) 0.0073(9)
C12 0.0298(11) 0.0380(14) 0.0276(13) 0.0105(10) 0.0049(10) 0.0048(11)
C13 0.0203(9) 0.0308(12) 0.0238(12) 0.0061(9) 0.0048(9) 0.0053(10)
C14 0.0316(12) 0.0565(18) 0.0360(15) 0.0053(12) 0.0197(11) 0.0029(14)

loop_
_atom_type_symbol
_atom_type_description
_atom_type_scat_dispersion_real
_atom_type_scat_dispersion_imag
_atom_type_scat_source
C C 0.0033 0.0016 'International Tables Vol C Tables 4.2.6.8 and 6.1.1.4'
H H 0.0000 0.0000 'International Tables Vol C Tables 4.2.6.8 and 6.1.1.4'
N N 0.0061 0.0033 'International Tables Vol C Tables 4.2.6.8 and 6.1.1.4'
O O 0.0106 0.0060 'International Tables Vol C Tables 4.2.6.8 and 6.1.1.4'
Cu Cu 0.3201 1.2651 'International Tables Vol C Tables 4.2.6.8 and 6.1.1.4'

loop_
_geom_angle_atom_site_label_1
_geom_angle_atom_site_label_2
_geom_angle_atom_site_label_3
_geom_angle_site_symmetry_1
_geom_angle_site_symmetry_3
_geom_angle
_geom_angle_publ_flag
N1 Cu1 O1 . . 170.00(7) ?
N1 Cu1 N3 . . 89.80(7) ?
O1 Cu1 N3 . . 91.52(7) ?
N1 Cu1 O3 . . 90.43(7) ?
O1 Cu1 O3 . . 90.04(6) ?
N3 Cu1 O3 . . 169.70(7) ?
N1 Cu1 O4 . . 91.91(7) ?
O1 Cu1 O4 . . 96.79(6) ?
N3 Cu1 O4 . . 111.84(6) ?
O3 Cu1 O4 . . 57.86(6) ?
N1 Cu1 O2 . . 112.23(6) ?
O1 Cu1 O2 . . 57.78(6) ?
N3 Cu1 O2 . . 95.42(7) ?
O3 Cu1 O2 . . 94.03(6) ?
O4 Cu1 O2 . . 143.81(5) ?
C1 N1 N2 . . 106.62(17) ?
C1 N1 Cu1 . . 130.74(16) ?
N2 N1 Cu1 . . 122.49(13) ?
C3 N2 N1 . . 111.34(19) ?
C3 N2 H2 . . 125.2(19) ?
N1 N2 H2 . . 123.2(18) ?
C6 N3 N4 . . 106.06(15) ?
C6 N3 Cu1 . . 131.10(13) ?
N4 N3 Cu1 . . 122.80(13) ?
C8 N4 N3 . . 111.35(17) ?
C8 N4 H4 . . 127.8(15) ?
N3 N4 H4 . . 119.9(15) ?
C11 O1 Cu1 . . 101.34(13) ?
C11 O2 Cu1 . . 79.30(13) ?
C13 O3 Cu1 . . 100.41(13) ?
C13 O4 Cu1 . . 79.78(13) ?
N1 C1 C2 . . 109.0(2) ?
N1 C1 C4 . . 120.58(19) ?
C2 C1 C4 . . 130.46(19) ?
C3 C2 C1 . . 106.30(19) ?
C3 C2 H2A . . 126.8 ?
C1 C2 H2A . . 126.8 ?
N2 C3 C2 . . 106.8(2) ?
N2 C3 C5 . . 121.5(2) ?
C2 C3 C5 . . 131.7(2) ?
C1 C4 H4A . . 109.5 ?
C1 C4 H4B . . 109.5 ?
H4A C4 H4B . . 109.5 ?
C1 C4 H4C . . 109.5 ?
H4A C4 H4C . . 109.5 ?
H4B C4 H4C . . 109.5 ?
C3 C5 H5A . . 109.5 ?
C3 C5 H5B . . 109.5 ?
H5A C5 H5B . . 109.5 ?
C3 C5 H5C . . 109.5 ?
H5A C5 H5C . . 109.5 ?
H5B C5 H5C . . 109.5 ?
N3 C6 C7 . . 109.75(17) ?
N3 C6 C9 . . 121.28(18) ?
C7 C6 C9 . . 128.9(2) ?
C8 C7 C6 . . 106.03(18) ?
C8 C7 H7 . . 127.0 ?
C6 C7 H7 . . 127.0 ?
N4 C8 C7 . . 106.80(17) ?
N4 C8 C10 . . 121.04(19) ?
C7 C8 C10 . . 132.2(2) ?
C6 C9 H9A . . 109.5 ?
C6 C9 H9B . . 109.5 ?
H9A C9 H9B . . 109.5 ?
C6 C9 H9C . . 109.5 ?
H9A C9 H9C . . 109.5 ?
H9B C9 H9C . . 109.5 ?
C8 C10 H10A . . 109.5 ?
C8 C10 H10B . . 109.5 ?
H10A C10 H10B . . 109.5 ?
C8 C10 H10C . . 109.5 ?
H10A C10 H10C . . 109.5 ?
H10B C10 H10C . . 109.5 ?
O2 C11 O1 . . 121.5(2) ?
O2 C11 C12 . . 120.4(2) ?
O1 C11 C12 . . 118.11(19) ?
C11 C12 H12A . . 109.5 ?
C11 C12 H12B . . 109.5 ?
H12A C12 H12B . . 109.5 ?
C11 C12 H12C . . 109.5 ?
H12A C12 H12C . . 109.5 ?
H12B C12 H12C . . 109.5 ?
O4 C13 O3 . . 121.95(19) ?
O4 C13 C14 . . 120.2(2) ?
O3 C13 C14 . . 117.8(2) ?
C13 C14 H14A . . 109.5 ?
C13 C14 H14B . . 109.5 ?
H14A C14 H14B . . 109.5 ?
C13 C14 H14C . . 109.5 ?
H14A C14 H14C . . 109.5 ?
H14B C14 H14C . . 109.5 ?

loop_
_geom_bond_atom_site_label_1
_geom_bond_atom_site_label_2
_geom_bond_site_symmetry_2
_geom_bond_distance
_geom_bond_publ_flag
Cu1 N1 . 1.9851(18) y
Cu1 N3 . 1.9925(16) y
Cu1 O1 . 1.9909(15) y
Cu1 O2 . 2.4774(18) y
Cu1 O3 . 2.0045(14) y
Cu1 O4 . 2.4603(16) y
N1 C1 . 1.338(3) ?
N1 N2 . 1.355(3) ?
N2 C3 . 1.342(3) ?
N2 H2 . 0.82(3) ?
N3 C6 . 1.333(3) ?
N3 N4 . 1.361(2) ?
N4 C8 . 1.343(3) ?
N4 H4 . 0.87(3) ?
O1 C11 . 1.266(3) ?
O2 C11 . 1.256(2) ?
O3 C13 . 1.262(3) ?
O4 C13 . 1.250(3) ?
C1 C2 . 1.405(3) ?
C1 C4 . 1.485(3) ?
C2 C3 . 1.377(3) ?
C2 H2A . 0.9300 ?
C3 C5 . 1.492(3) ?
C4 H4A . 0.9600 ?
C4 H4B . 0.9600 ?
C4 H4C . 0.9600 ?
C5 H5A . 0.9600 ?
C5 H5B . 0.9600 ?
C5 H5C . 0.9600 ?
C6 C7 . 1.402(3) ?
C6 C9 . 1.492(3) ?
C7 C8 . 1.377(3) ?
C7 H7 . 0.9300 ?
C8 C10 . 1.497(3) ?
C9 H9A . 0.9600 ?
C9 H9B . 0.9600 ?
C9 H9C . 0.9600 ?
C10 H10A . 0.9600 ?
C10 H10B . 0.9600 ?
C10 H10C . 0.9600 ?
C11 C12 . 1.502(3) ?
C12 H12A . 0.9600 ?
C12 H12B . 0.9600 ?
C12 H12C . 0.9600 ?
C13 C14 . 1.513(3) ?
C14 H14A . 0.9600 ?
C14 H14B . 0.9600 ?
C14 H14C . 0.9600 ?

loop_
_geom_hbond_atom_site_label_D
_geom_hbond_atom_site_label_H
_geom_hbond_atom_site_label_A
_geom_hbond_site_symmetry_A
_geom_hbond_distance_DH
_geom_hbond_distance_HA
_geom_hbond_distance_DA
_geom_hbond_angle_DHA
_geom_hbond_publ_flag
N2 H2 O4 2_655 0.82(3) 1.92(3) 2.726(3) 166(3) y
N4 H4 O2 2_666 0.87(3) 1.91(3) 2.732(2) 157(2) y
